data_4031483
loop_
_publ_author_name
'Pakhomov, V.I.'
'Chibiskova, N.T.'
'Palkina, K.K.'
'Maksimova, S.I.'
'Mironova, V.S.'
'Tananaev, I.V.'

_publ_section_title
;
 The structure of europium hydrogen hypophosphate and the reasons for the
 change in the bond lengths in the hypophosphate anion (P2O6)(4-)
;
_journal_name_full
;
Russian Journal of Inorganic Chemistry (= Zhurnal Neorganicheskoi Khimii)
;
_journal_page_first 20
_journal_page_last 23
_journal_volume 32
_journal_year 1987
_chemical_formula_sum 'Eu H9 O10 P2'
_chemical_name_systematic 'Eu (H P2 O6) (H2 O)4'
_space_group_IT_number 52
_symmetry_space_group_name_Hall '-P 2n 2b'
_symmetry_space_group_name_H-M 'P b n n'
_cell_angle_alpha 90
_cell_angle_beta 90
_cell_angle_gamma 90
_cell_formula_units_Z 4
_cell_length_a 7.231
_cell_length_b 9.948
_cell_length_c 11.604
_cell_volume 834.722
_citation_journal_id_ASTM RJICAQ
_cod_data_source_file Pakhomov_RJICAQ_1987_1434.cif
_cod_data_source_block H9Eu1O10P2
_cod_original_sg_symbol_Hall '-P 2a 2bc (z,x,y)'
_cod_original_formula_sum 'H9 Eu1 O10 P2'
_cod_database_code 4031483

loop_
_symmetry_equiv_pos_as_xyz
x,y,z
x,-y+1/2,-z
-x+1/2,y,-z+1/2
-x+1/2,-y+1/2,z+1/2
-x,-y,-z
-x,y-1/2,z
x-1/2,-y,z-1/2
x-1/2,y-1/2,-z-1/2

loop_
_atom_site_label
_atom_site_type_symbol
_atom_site_fract_x
_atom_site_fract_y
_atom_site_fract_z
_atom_site_occupancy
_atom_site_U_iso_or_equiv
H3 H+1 0.17 0.31 0.16 1 0.0
Eu1 Eu+3 0.25 0.74 0.25 1 0.0
O1 O-2 0.9578 0.0968 0.3341 1 0.0
O4 O-2 0.6884 0.4044 0.1114 1 0.0
H1 H+1 0.12 0.63 0.036 1 0.0
P1 P+4 0.4165 0.0297 0.0741 1 0.0
O3 O-2 0.0615 0.3438 0.2032 1 0.0
H4 H+1 0.02 0.16 0.07 1 0.0
H2 H+1 0.35 0.25 0 1 0.0
H5 H+1 0.07 0.42 0.22 1 0.0
O5 O-2 0.9059 0.1273 0.0893 1 0.0
O2 O-2 0.2222 0.1334 0.4697 1 0.0
